data_2002997
loop_
_publ_author_name
'Malchus, Michael'
'Jansen, Martin'

_publ_section_title
;
 Structural Investigations of the Phase Transitions of
 Tetramethylammonium Sulfate
;
_journal_coeditor_code JZ2003
_journal_issue 4
_journal_name_full 'Acta Crystallographica Section B'
_journal_page_first 494
_journal_page_last 502
_journal_paper_doi 10.1107/S0108768197018351
_journal_volume 54
_journal_year 1998
_chemical_formula_moiety '2 (C4 H12 N +) (S O4 2-)'
_chemical_formula_sum 'C8 H24 N2 O4 S'
_chemical_formula_weight 244.35
_chemical_name_systematic 'Tetramethylammonium Sulfate'
_chemical_temperature_decomposition 565
_space_group_IT_number 125
_symmetry_cell_setting tetragonal
_symmetry_space_group_name_Hall 'P 4 2 -1ab'
_symmetry_space_group_name_H-M 'P 4/n b m :1'
_audit_creation_method SHELXL
_cell_angle_alpha 90.00
_cell_angle_beta 90.00
_cell_angle_gamma 90.00
_cell_formula_units_Z 4
_cell_length_a 10.8948(9)
_cell_length_b 10.8948(9)
_cell_length_c 10.789(2)
_cell_measurement_reflns_used 25
_cell_measurement_temperature 293(2)
_cell_measurement_theta_max 23.3
_cell_measurement_theta_min 3.2
_cell_volume 1280.6(3)
_computing_cell_refinement 'CELDIM (Enraf-Nonius, 1989)'
_computing_data_collection 'CAD4 software (Enraf-Nonius, 1989)'
_computing_data_reduction 'CADSHEL (Kopf \& Ruebcke, 1993)'
_computing_molecular_graphics 'KPLOT (Hundt, 1979), ORTEPII (Johson, 1971)'
_computing_structure_refinement 'SHELXL-93 (Sheldrick, 1993)'
_computing_structure_solution 'SHELXS-86 (Sheldrick, 1990)'
_diffrn_ambient_temperature 293(2)
_diffrn_measurement_device 'Enraf-Nonius CAD4'
_diffrn_measurement_method \w-\q
_diffrn_radiation_monochromator graphite
_diffrn_radiation_source 'fine-focus sealed tube'
_diffrn_radiation_type MoK\a
_diffrn_radiation_wavelength .71070
_diffrn_reflns_av_R_equivalents .0151
_diffrn_reflns_av_sigmaI/netI .0548
_diffrn_reflns_limit_h_max 12
_diffrn_reflns_limit_h_min 0
_diffrn_reflns_limit_k_max 15
_diffrn_reflns_limit_k_min 0
_diffrn_reflns_limit_l_max 15
_diffrn_reflns_limit_l_min 0
_diffrn_reflns_number 3770
_diffrn_reflns_theta_max 27.47
_diffrn_reflns_theta_min 1.89
_diffrn_standards_decay_% 0
_diffrn_standards_interval_time 60
_diffrn_standards_number 3
_exptl_absorpt_coefficient_mu .252
_exptl_absorpt_correction_T_max .962
_exptl_absorpt_correction_T_min .932
_exptl_absorpt_correction_type 'numerical with FACE cards'
_exptl_crystal_colour colorless
_exptl_crystal_density_diffrn 1.267
_exptl_crystal_density_meas ?
_exptl_crystal_description 'see Fig. 4'
_exptl_crystal_F_000 536
_exptl_crystal_size_max .38
_exptl_crystal_size_mid .30
_exptl_crystal_size_min .24
_refine_diff_density_max .364
_refine_diff_density_min -.283
_refine_ls_abs_structure_details 'Flack H D (1983), Acta Cryst. A39, 876-881'
_refine_ls_abs_structure_Flack 10(10)
_refine_ls_extinction_method none
_refine_ls_goodness_of_fit_all 1.312
_refine_ls_goodness_of_fit_obs 1.344
_refine_ls_hydrogen_treatment refxyz
_refine_ls_matrix_type full
_refine_ls_number_parameters 81
_refine_ls_number_reflns 792
_refine_ls_number_restraints 3
_refine_ls_restrained_S_all 1.324
_refine_ls_restrained_S_obs 1.358
_refine_ls_R_factor_all .0786
_refine_ls_R_factor_obs .0667
_refine_ls_shift/esd_max <0.001
_refine_ls_shift/esd_mean .000
_refine_ls_structure_factor_coef Fsqd
_refine_ls_weighting_details 'w=1/[\s^2^(Fo^2^)+(0.0087P)^2^+0.9623P], where P=(Fo^2^+2Fc^2^)/3'
_refine_ls_weighting_scheme calc
_refine_ls_wR_factor_all .1233
_refine_ls_wR_factor_obs .1181
_reflns_number_observed 701
_reflns_number_total 792
_reflns_observed_criterion I>2sigma(I)
_cod_data_source_file jz0003.cif
_cod_data_source_block neub3
_cod_depositor_comments
;
The following automatic conversions were performed:

'_chemical_melting_point' tag was changed to
'_chemical_temperature_decomposition' since the value had been
'decomposition at 565 K'. The value 'decomposition at 565 K' was
changed to '565'.

Automatic conversion script
Id: cif_fix_values 1646 2011-03-28 12:23:43Z adriana 

The following automatic conversions were performed:

'_chemical_melting_point' tag was changed to
'_chemical_temperature_decomposition' since the value had been
'decomposition at 565 K'. The value 'decomposition at 565 K' was
changed to '565'.

Automatic conversion script
Id: cif_fix_values 1715 2011-07-08 13:25:40Z adriana 

The following automatic conversions were performed:

'_refine_ls_weighting_scheme' value
'w=1/[\s^2^(Fo^2^)+(0.0087P)^2^+0.9623P], where P=(Fo^2^+2Fc^2^)/3'
was changed to 'calc'. New tag '_refine_ls_weighting_details' was
created. The value of the new tag was set to
'w=1/[\s^2^(Fo^2^)+(0.0087P)^2^+0.9623P], where P=(Fo^2^+2Fc^2^)/3'.

Automatic conversion script
Id: cif_fix_values 3143 2015-03-26 13:38:13Z robertas 
;
_cod_original_sg_symbol_H-M 'P 4/n b m'
_cod_database_code 2002997

loop_
_symmetry_equiv_pos_as_xyz
'x, y, z'
'-x, -y, z'
'x+1/2, y+1/2, -z'
'-x+1/2, -y+1/2, -z'
'-x, y, -z'
'x, -y, -z'
'-x+1/2, y+1/2, z'
'x+1/2, -y+1/2, z'
'-y, x, z'
'y, -x, z'
'-y+1/2, x+1/2, -z'
'y+1/2, -x+1/2, -z'
'-y, -x, -z'
'y, x, -z'
'-y+1/2, -x+1/2, z'
'y+1/2, x+1/2, z'

loop_
_atom_site_aniso_label
_atom_site_aniso_U_11
_atom_site_aniso_U_22
_atom_site_aniso_U_33
_atom_site_aniso_U_12
_atom_site_aniso_U_13
_atom_site_aniso_U_23
S1 .0243(4) .0243(4) .0252(6) .000 .000 .000
O1 .0580(12) .0580(12) .061(2) .011(2) .0198(10) -.0198(10)
N1 .0301(8) .0301(8) .0321(12) .0002(11) -.0014(8) .0014(8)
C1 .049(2) .0412(15) .053(2) -.0030(12) -.0167(14) -.0029(13)
C2 .0434(14) .0434(14) .041(2) .010(2) -.0068(11) .0068(11)
C3 .050(2) .050(2) .046(2) .016(2) .0028(12) -.0028(12)
S2 .0376(6) .0376(6) .0362(8) .000 .000 .000
O3 .22(3) .22(3) .20(3) -.09(3) -.01(3) -.18(2)
O4 .140(11) .140(11) .035(6) .000 .000 .000
O5 .109(14) .027(5) .083(12) .000 -.033(12) .000

loop_
_atom_site_label
_atom_site_fract_x
_atom_site_fract_y
_atom_site_fract_z
_atom_site_U_iso_or_equiv
_atom_site_thermal_displace_type
_atom_site_calc_flag
_atom_site_refinement_flags
_atom_site_occupancy
_atom_site_disorder_group
_atom_site_type_symbol
S1 .0 .5000 .0 .0246(3) Uani d S 1 . S
O1 .0775(2) .4225(2) -.0772(3) .0591(9) Uani d S 1 . O
N1 .2193(2) .2807(2) .2515(2) .0308(6) Uani d S 1 . N
C1 .1412(3) .2007(3) .1717(3) .0479(7) Uani d . 1 . C
C2 .2980(2) .2020(2) .3320(4) .0427(9) Uani d S 1 . C
C3 .1399(3) .3601(3) .3300(4) .0489(10) Uani d S 1 . C
H1 .195(3) .150(4) .118(3) .071(11) Uiso d . 1 . H
H2 .094(3) .146(3) .223(3) .070(11) Uiso d . 1 . H
H3 .090(3) .249(3) .119(3) .066(10) Uiso d . 1 . H
H4 .344(3) .255(3) .386(2) .045(8) Uiso d . 1 . H
H5 .349(3) .151(3) .281(4) .046(12) Uiso d S 1 . H
H6 .090(3) .410(3) .281(4) .052(12) Uiso d S 1 . H
H7 .190(3) .409(3) .387(3) .061(10) Uiso d . 1 . H
S2 .0 .0 .5000 .0371(4) Uani d SD 1 . S
O3 .025(4) .1009(19) .5604(17) .210(16) Uani d PD .25 . O
O4 .0 .0 .6382(11) .105(7) Uani d SPD .40 . O
O5 .0 .1370(12) .5000 .073(5) Uani d SPD .30 . O

loop_
_atom_type_symbol
_atom_type_description
_atom_type_scat_dispersion_real
_atom_type_scat_dispersion_imag
_atom_type_scat_source
N N .0061 .0033 'International Tables Vol C Tables 4.2.6.8 and 6.1.1.4'
C C .0033 .0016 'International Tables Vol C Tables 4.2.6.8 and 6.1.1.4'
S S .1246 .1234 'International Tables Vol C Tables 4.2.6.8 and 6.1.1.4'
O O .0106 .0060 'International Tables Vol C Tables 4.2.6.8 and 6.1.1.4'
H H .0000 .0000 'International Tables Vol C Tables 4.2.6.8 and 6.1.1.4'

loop_
_geom_angle_atom_site_label_1
_geom_angle_atom_site_label_2
_geom_angle_atom_site_label_3
_geom_angle_site_symmetry_1
_geom_angle_site_symmetry_3
_geom_angle
_geom_angle_publ_flag
O1 S1 O1 2_565 6_565 109.08(13) n
O1 S1 O1 2_565 5 109.08(13) y
O1 S1 O1 6_565 5 110.2(3) y
O1 S1 O1 2_565 . 110.2(3) n
O1 S1 O1 6_565 . 109.08(13) n
O1 S1 O1 5 . 109.08(13) n
C3 N1 C2 . . 109.7(3) y
C3 N1 C1 . 15 109.6(2) n
C2 N1 C1 . 15 109.2(2) n
C3 N1 C1 . . 109.6(2) y
C2 N1 C1 . . 109.2(2) y
C1 N1 C1 15 . 109.5(3) y
N1 C1 H1 . . 109.1(19) y
N1 C1 H2 . . 109.6(18) y
H1 C1 H2 . . 108.(3) y
N1 C1 H3 . . 111.(2) y
H1 C1 H3 . . 108.(2) y
H2 C1 H3 . . 112.(3) y
N1 C2 H4 . . 108.0(18) y
N1 C2 H5 . . 109.(2) y
H4 C2 H5 . . 113.(2) y
N1 C3 H6 . . 111.(3) y
N1 C3 H7 . . 110.(2) y
H6 C3 H7 . . 112.(2) y
O3 S2 O3 13_556 6_556 75.6(8) n
O3 S2 O3 13_556 . 127.(4) n
O3 S2 O3 6_556 . 156.(4) n
O3 S2 O3 13_556 14_556 120.2(19) n
O3 S2 O3 6_556 14_556 75.6(8) n
O3 S2 O3 . 14_556 84.(3) n
O3 S2 O3 13_556 5_556 75.6(8) n
O3 S2 O3 6_556 5_556 120.2(19) n
O3 S2 O3 . 5_556 65.(2) n
O3 S2 O3 14_556 5_556 75.6(8) n
O3 S2 O3 13_556 10 156.(4) n
O3 S2 O3 6_556 10 84.(3) n
O3 S2 O3 . 10 75.6(8) n
O3 S2 O3 14_556 10 65.(2) n
O3 S2 O3 5_556 10 127.(4) n
O3 S2 O3 13_556 2 84.(3) n
O3 S2 O3 6_556 2 65.(2) n
O3 S2 O3 . 2 120.2(19) n
O3 S2 O3 14_556 2 127.(4) n
O3 S2 O3 5_556 2 156.(4) n
O3 S2 O3 10 2 75.6(8) n
O3 S2 O3 13_556 9 65.(2) n
O3 S2 O3 6_556 9 127.(4) n
O3 S2 O3 . 9 75.6(8) n
O3 S2 O3 14_556 9 156.(4) n
O3 S2 O3 5_556 9 84.(3) n
O3 S2 O3 10 9 120.2(19) n
O3 S2 O3 2 9 75.6(8) n
O3 S2 O4 13_556 5_556 60.1(9) n
O3 S2 O4 6_556 5_556 60.1(9) n
O3 S2 O4 . 5_556 119.9(9) n
O3 S2 O4 14_556 5_556 60.1(9) n
O3 S2 O4 5_556 5_556 60.1(9) n
O3 S2 O4 10 5_556 119.9(9) n
O3 S2 O4 2 5_556 119.9(9) n
O3 S2 O4 9 5_556 119.9(9) n
O3 S2 O4 13_556 . 119.9(9) n
O3 S2 O4 6_556 . 119.9(9) n
O3 S2 O4 . . 60.1(9) n
O3 S2 O4 14_556 . 119.9(9) n
O3 S2 O4 5_556 . 119.9(9) n
O3 S2 O4 10 . 60.1(9) n
O3 S2 O4 2 . 60.1(9) n
O3 S2 O4 9 . 60.1(9) n
O4 S2 O4 5_556 . 180.0000(10) n
O3 S2 O5 13_556 10 147.3(11) n
O3 S2 O5 6_556 10 77.9(18) n
O3 S2 O5 . 10 77.9(18) n
O3 S2 O5 14_556 10 32.7(11) n
O3 S2 O5 5_556 10 102.1(18) n
O3 S2 O5 10 10 32.7(11) n
O3 S2 O5 2 10 102.1(18) n
O3 S2 O5 9 10 147.3(11) n
O4 S2 O5 5_556 10 90.0000(10) n
O4 S2 O5 . 10 90.0000(10) n
O3 S2 O5 13_556 . 102.1(18) n
O3 S2 O5 6_556 . 147.3(11) n
O3 S2 O5 . . 32.7(11) n
O3 S2 O5 14_556 . 77.9(18) n
O3 S2 O5 5_556 . 32.7(11) n
O3 S2 O5 10 . 102.1(18) n
O3 S2 O5 2 . 147.3(11) n
O3 S2 O5 9 . 77.9(18) n
O4 S2 O5 5_556 . 90.0000(10) n
O4 S2 O5 . . 90.0000(10) n
O5 S2 O5 10 . 90.000(2) n
O5 O3 S2 . . 86.4(15) n
O5 O3 O4 . . 143.(3) n
S2 O3 O4 . . 66.4(10) n
O5 O3 O3 . 5_556 29.1(15) n
S2 O3 O3 . 5_556 57.3(11) n
O4 O3 O3 . 5_556 118.(2) n
O5 O3 O3 . 9 88.(4) n
S2 O3 O3 . 9 52.2(4) n
O4 O3 O3 . 9 55.4(3) n
O3 O3 O3 5_556 9 71.(3) n
O5 O3 O3 . 10 126.(2) n
S2 O3 O3 . 10 52.2(4) n
O4 O3 O3 . 10 55.4(3) n
O3 O3 O3 5_556 10 101.5(9) n
O3 O3 O3 9 10 90.000(8) n
O5 O3 O3 . 14_556 77.8(17) n
S2 O3 O3 . 14_556 48.0(16) n
O4 O3 O3 . 14_556 100.(2) n
O3 O3 O3 5_556 14_556 60.(2) n
O3 O3 O3 9 14_556 99.3(11) n
O3 O3 O3 10 14_556 50.(2) n
O5 O3 O5 . 10 104.(3) n
S2 O3 O5 . 10 55.7(13) n
O4 O3 O5 . 10 82.4(15) n
O3 O3 O5 5_556 10 86.(2) n
O3 O3 O5 9 10 105.7(15) n
O3 O3 O5 10 10 27.2(13) n
O3 O3 O5 14_556 10 26.6(14) n
O3 O4 O3 2 9 69.2(6) n
O3 O4 O3 2 10 69.2(6) n
O3 O4 O3 9 10 106.9(12) n
O3 O4 O3 2 . 106.9(12) n
O3 O4 O3 9 . 69.2(6) n
O3 O4 O3 10 . 69.2(6) n
O3 O4 S2 2 . 53.5(6) n
O3 O4 S2 9 . 53.5(6) n
O3 O4 S2 10 . 53.5(6) n
O3 O4 S2 . . 53.5(6) n
O3 O5 O3 5_556 . 122.(3) n
O3 O5 S2 5_556 . 60.9(15) n
O3 O5 S2 . . 60.9(15) n
O3 O5 O3 5_556 14_556 65.(3) n
O3 O5 O3 . 14_556 76.(2) n
S2 O5 O3 . 14_556 46.4(9) n
O3 O5 O3 5_556 9 76.(2) n
O3 O5 O3 . 9 65.(3) n
S2 O5 O3 . 9 46.4(9) n
O3 O5 O3 14_556 9 92.7(18) n

loop_
_geom_bond_atom_site_label_1
_geom_bond_atom_site_label_2
_geom_bond_site_symmetry_2
_geom_bond_distance
_geom_bond_publ_flag
S1 O1 2_565 1.456(3) y
S1 O1 6_565 1.456(3) y
S1 O1 5 1.456(3) y
S1 O1 . 1.456(3) n
N1 C3 . 1.489(5) n
N1 C2 . 1.491(4) n
N1 C1 15 1.492(3) y
N1 C1 . 1.492(3) y
C1 H1 . 1.00(4) y
C1 H2 . 0.96(3) y
C1 H3 . 0.95(4) y
C2 H4 . 0.96(3) y
C2 H5 . 0.96(4) y
C3 H6 . 0.93(4) y
C3 H7 . 0.98(3) y
S2 O3 13_556 1.307(14) n
S2 O3 6_556 1.307(14) n
S2 O3 . 1.307(14) y
S2 O3 14_556 1.307(14) n
S2 O3 5_556 1.307(14) n
S2 O3 10 1.307(14) n
S2 O3 2 1.307(14) n
S2 O3 9 1.307(14) n
S2 O4 5_556 1.491(12) n
S2 O4 . 1.491(12) y
S2 O5 10 1.492(13) n
S2 O5 . 1.492(13) y
O3 O5 . 0.81(3) n
O3 O4 . 1.41(2) n
O3 O3 5_556 1.41(4) n
O3 O3 9 1.60(3) n
O3 O3 10 1.60(3) n
O3 O3 14_556 1.75(6) n
O3 O5 10 1.77(4) n
O4 O3 2 1.41(2) n
O4 O3 9 1.41(2) n
O4 O3 10 1.41(2) n
O5 O3 5_556 0.81(3) n
O5 O3 14_556 1.77(4) n
O5 O3 9 1.77(4) n
